data_4348933
loop_
_publ_author_name
'Boron, 3rd, Thaddeus T'
'Lutter, Jacob C.'
'Daly, Connor I.'
'Chow, Chun Y.'
'Davis, Andrew H.'
'Nimthong-Rold\'an, Arunpatcha'
'Zeller, Matthias'
'Kampf, Jeff W.'
'Zaleski, Curtis M.'
'Pecoraro, Vincent L.'

_publ_section_title
;
 The Nature of the Bridging Anion Controls the Single-Molecule Magnetic
 Properties of DyX<sub>4</sub>M 12-Metallacrown-4 Complexes.
;
_journal_issue 20
_journal_name_full 'Inorganic chemistry'
_journal_page_first 10597
_journal_page_last 10607
_journal_paper_doi 10.1021/acs.inorgchem.6b01832
_journal_volume 55
_journal_year 2016
_chemical_absolute_configuration ad
_chemical_formula_moiety
;
 '(C58 H51.50 Dy K Mn4 N5.50 O28.50), 3.5(C3 H7 N O), 2(H2 O)0.5'
;
_chemical_formula_sum 'C68.5 H79 Dy K Mn4 N9 O33'
_chemical_formula_weight 1977.76
_space_group_crystal_system monoclinic
_space_group_IT_number 9
_space_group_name_Hall 'C -2yc'
_space_group_name_H-M_alt 'C 1 c 1'
_atom_sites_solution_hydrogens mixed
_audit_creation_method SHELXL-2014/6
_cell_angle_alpha 90
_cell_angle_beta 90.90
_cell_angle_gamma 90
_cell_formula_units_Z 4
_cell_length_a 23.26430(10)
_cell_length_b 24.32950(10)
_cell_length_c 14.65880(10)
_cell_measurement_reflns_used 63800
_cell_measurement_temperature 85(2)
_cell_measurement_theta_max 72.9180
_cell_measurement_theta_min 2.6020
_cell_volume 8295.99(8)
_computing_cell_refinement 'CrysAlisPro 1.171.38.41 (Rigaku OD, 2015)'
_computing_data_collection 'CrystalClear-SM Expert 2.0 r16 (Rigaku, 2014)'
_computing_data_reduction 'CrysAlisPro 1.171.38.41 (Rigaku OD, 2015)'
_computing_molecular_graphics 'Bruker SHELXTL'
_computing_publication_material 'Bruker SHELXTL'
_computing_structure_refinement 'SHELXL-2014/6 (Sheldrick, 2014)'
_computing_structure_solution 'SHELXT (Sheldrick, 2014)'
_diffrn_ambient_temperature 85(2)
_diffrn_measured_fraction_theta_full 0.995
_diffrn_measured_fraction_theta_max 0.982
_diffrn_measurement_device_type 'Rigaku Saturn 944+ CCD'
_diffrn_measurement_method '\w scans'
_diffrn_radiation_type CuK\a
_diffrn_radiation_wavelength 1.54184
_diffrn_reflns_av_R_equivalents 0.0384
_diffrn_reflns_av_unetI/netI 0.0221
_diffrn_reflns_Laue_measured_fraction_full 0.995
_diffrn_reflns_Laue_measured_fraction_max 0.982
_diffrn_reflns_limit_h_max 27
_diffrn_reflns_limit_h_min -26
_diffrn_reflns_limit_k_max 30
_diffrn_reflns_limit_k_min -29
_diffrn_reflns_limit_l_max 18
_diffrn_reflns_limit_l_min -18
_diffrn_reflns_number 92984
_diffrn_reflns_point_group_measured_fraction_full 0.946
_diffrn_reflns_point_group_measured_fraction_max 0.926
_diffrn_reflns_theta_full 67.684
_diffrn_reflns_theta_max 73.331
_diffrn_reflns_theta_min 3.633
_diffrn_source 'micro-focus rotating anode'
_exptl_absorpt_coefficient_mu 10.767
_exptl_absorpt_correction_T_max 1.00000
_exptl_absorpt_correction_T_min 0.52720
_exptl_absorpt_correction_type multi-scan
_exptl_absorpt_process_details
; 
CrysAlisPro 1.171.38.41 (Rigaku Oxford Diffraction, 2015) 
Empirical absorption correction using spherical harmonics, 
 implemented in SCALE3 ABSPACK scaling algorithm. 
;
_exptl_crystal_colour green
_exptl_crystal_density_diffrn 1.583
_exptl_crystal_description prism
_exptl_crystal_F_000 4008
_exptl_crystal_size_max 0.150
_exptl_crystal_size_mid 0.120
_exptl_crystal_size_min 0.100
_refine_diff_density_max 0.977
_refine_diff_density_min -0.617
_refine_diff_density_rms 0.069
_refine_ls_abs_structure_details
; 
 Flack x determined using 6699 quotients [(I+)-(I-)]/[(I+)+(I-)] 
 (Parsons, Flack and Wagner, Acta Cryst. B69 (2013) 249-259). 
;
_refine_ls_abs_structure_Flack -0.0104(19)
_refine_ls_extinction_method none
_refine_ls_goodness_of_fit_ref 1.045
_refine_ls_hydrogen_treatment mixed
_refine_ls_matrix_type full
_refine_ls_number_parameters 1153
_refine_ls_number_reflns 15415
_refine_ls_number_restraints 166
_refine_ls_restrained_S_all 1.048
_refine_ls_R_factor_all 0.0367
_refine_ls_R_factor_gt 0.0352
_refine_ls_shift/su_max 0.001
_refine_ls_shift/su_mean 0.000
_refine_ls_structure_factor_coef Fsqd
_refine_ls_weighting_details 'w=1/[\s^2^(Fo^2^)+(0.0674P)^2^+9.4787P] where P=(Fo^2^+2Fc^2^)/3'
_refine_ls_weighting_scheme calc
_refine_ls_wR_factor_gt 0.0969
_refine_ls_wR_factor_ref 0.0988
_reflns_Friedel_coverage 0.883
_reflns_Friedel_fraction_full 0.897
_reflns_Friedel_fraction_max 0.869
_reflns_number_gt 14860
_reflns_number_total 15415
_reflns_threshold_expression 'I > 2\s(I)'
_cod_data_source_file ic6b01832_si_002.cif
_cod_data_source_block tb2138
_cod_original_sg_symbol_H-M 'C c'
_cod_original_formula_sum 'C68.50 H79 Dy K Mn4 N9 O33'
_cod_database_code 4348933
_shelx_space_group_comment
; 
The symmetry employed for this shelxl refinement is uniquely defined 
by the following loop, which should always be used as a source of 
symmetry information in preference to the above space-group names. 
They are only intended as comments. 
;
_shelx_estimated_absorpt_t_min 0.295
_shelx_estimated_absorpt_t_max 0.412
_shelxl_version_number 2014/6

loop_
_space_group_symop_operation_xyz
'x, y, z'
'x, -y, z+1/2'
'x+1/2, y+1/2, z'
'x+1/2, -y+1/2, z+1/2'

loop_
_atom_site_label
_atom_site_type_symbol
_atom_site_fract_x
_atom_site_fract_y
_atom_site_fract_z
_atom_site_U_iso_or_equiv
_atom_site_adp_type
_atom_site_occupancy
_atom_site_site_symmetry_order
_atom_site_calc_flag
_atom_site_refinement_flags_posn
_atom_site_refinement_flags_adp
_atom_site_refinement_flags_occupancy
_atom_site_disorder_assembly
_atom_site_disorder_group
K1 K 0.27481(6) 0.73218(5) 0.79847(8) 0.0408(3) Uani 1 1 d . . . . .
Dy1 Dy 0.27560(2) 0.75153(2) 1.06316(3) 0.02916(9) Uani 1 1 d . . . . .
Mn1 Mn 0.40211(4) 0.67837(3) 0.96495(6) 0.03256(19) Uani 1 1 d . . . . .
Mn2 Mn 0.21261(4) 0.62262(3) 0.95854(7) 0.0364(2) Uani 1 1 d . . . . .
Mn3 Mn 0.15413(4) 0.80309(4) 0.91628(6) 0.0368(2) Uani 1 1 d . . . . .
Mn4 Mn 0.34424(4) 0.85816(3) 0.91431(6) 0.0353(2) Uani 1 1 d . . . . .
C1 C 0.4284(3) 0.5624(2) 0.9610(4) 0.0351(12) Uani 1 1 d . . . . .
C2 C 0.4720(3) 0.5220(2) 0.9601(4) 0.0398(13) Uani 1 1 d . . . . .
H2 H 0.5111 0.5329 0.9564 0.048 Uiso 1 1 calc R U . . .
C3 C 0.4582(3) 0.4668(2) 0.9644(4) 0.0437(14) Uani 1 1 d . . . . .
H3 H 0.4882 0.4403 0.9642 0.052 Uiso 1 1 calc R U . . .
C4 C 0.4020(3) 0.4493(2) 0.9691(4) 0.0434(14) Uani 1 1 d . . . . .
H4 H 0.3933 0.4112 0.9721 0.052 Uiso 1 1 calc R U . . .
C5 C 0.3584(3) 0.4882(2) 0.9695(4) 0.0399(13) Uani 1 1 d . . . . .
H5 H 0.3196 0.4764 0.9722 0.048 Uiso 1 1 calc R U . . .
C6 C 0.3706(3) 0.5446(2) 0.9659(4) 0.0327(11) Uani 1 1 d . . . . .
C7 C 0.3219(2) 0.5826(2) 0.9678(4) 0.0311(11) Uani 1 1 d . . . . .
C8 C 0.0933(3) 0.5963(3) 0.9227(6) 0.0521(17) Uani 1 1 d . . . . .
C9 C 0.0519(4) 0.5548(3) 0.9167(7) 0.070(2) Uani 1 1 d . . . . .
H9 H 0.0633 0.5176 0.9255 0.084 Uiso 1 1 calc R U . . .
C10 C -0.0050(4) 0.5664(4) 0.8986(8) 0.082(3) Uani 1 1 d . . . . .
H10 H -0.0325 0.5376 0.8984 0.098 Uiso 1 1 calc R U . . .
C11 C -0.0225(4) 0.6199(4) 0.8805(8) 0.081(3) Uani 1 1 d . . . . .
H11 H -0.0613 0.6274 0.8639 0.098 Uiso 1 1 calc R U . . .
C12 C 0.0175(3) 0.6624(3) 0.8870(6) 0.065(2) Uani 1 1 d . . . . .
H12 H 0.0057 0.6992 0.8756 0.078 Uiso 1 1 calc R U . . .
C13 C 0.0749(3) 0.6513(3) 0.9102(6) 0.0524(17) Uani 1 1 d . . . . .
C14 C 0.1136(3) 0.6989(2) 0.9214(4) 0.0402(13) Uani 1 1 d . . . . .
C15 C 0.1297(3) 0.9114(2) 0.8442(4) 0.0464(15) Uani 1 1 d . . . . .
C16 C 0.0867(4) 0.9470(3) 0.8118(5) 0.0522(16) Uani 1 1 d . . . . .
H16 H 0.0480 0.9348 0.8074 0.063 Uiso 1 1 calc R U . . .
C17 C 0.1008(4) 1.0004(3) 0.7862(5) 0.063(2) Uani 1 1 d . . . . .
H17 H 0.0714 1.0246 0.7655 0.075 Uiso 1 1 calc R U . . .
C18 C 0.1573(4) 1.0186(3) 0.7904(5) 0.064(2) Uani 1 1 d . . . . .
H18 H 0.1666 1.0551 0.7734 0.077 Uiso 1 1 calc R U . . .
C19 C 0.1995(4) 0.9827(3) 0.8197(4) 0.0496(16) Uani 1 1 d . . . . .
H19 H 0.2383 0.9949 0.8210 0.060 Uiso 1 1 calc R U . . .
C20 C 0.1874(3) 0.9294(2) 0.8473(4) 0.0407(13) Uani 1 1 d . . . . .
C21 C 0.2356(3) 0.8951(2) 0.8799(4) 0.0366(12) Uani 1 1 d . . . . .
C22 C 0.4645(3) 0.8788(3) 0.8850(6) 0.0536(17) Uani 1 1 d . . . . .
C23 C 0.5062(4) 0.9181(3) 0.8624(9) 0.084(3) Uani 1 1 d . . . . .
H23 H 0.4945 0.9544 0.8474 0.101 Uiso 1 1 calc R U . . .
C24 C 0.5629(5) 0.9048(3) 0.8615(11) 0.106(5) Uani 1 1 d . . . . .
H24 H 0.5901 0.9324 0.8466 0.128 Uiso 1 1 calc R U . . .
C25 C 0.5821(4) 0.8522(3) 0.8817(9) 0.087(3) Uani 1 1 d . . . . .
H25 H 0.6220 0.8437 0.8840 0.105 Uiso 1 1 calc R U . . .
C26 C 0.5413(3) 0.8128(3) 0.8983(7) 0.063(2) Uani 1 1 d . . . . .
H26 H 0.5533 0.7757 0.9064 0.075 Uiso 1 1 calc R U . . .
C27 C 0.4830(3) 0.8252(2) 0.9037(5) 0.0469(15) Uani 1 1 d . . . . .
C28 C 0.4435(3) 0.7806(2) 0.9289(4) 0.0390(13) Uani 1 1 d . . . . .
C29A C 0.3887(3) 0.6954(2) 1.1731(4) 0.0400(13) Uani 0.5 1 d . . P A 2
C30A C 0.4102(3) 0.6991(3) 1.2691(4) 0.0523(16) Uani 0.5 1 d . . P A 2
H30A H 0.4155 0.7378 1.2859 0.078 Uiso 0.5 1 calc R U P A 2
H30B H 0.4470 0.6797 1.2749 0.078 Uiso 0.5 1 calc R U P A 2
H30C H 0.3822 0.6822 1.3098 0.078 Uiso 0.5 1 calc R U P A 2
C29 C 0.3887(3) 0.6954(2) 1.1731(4) 0.0400(13) Uani 0.5 1 d D U P A 1
C30 C 0.4102(3) 0.6991(3) 1.2691(4) 0.0523(16) Uani 0.5 1 d D U P A 1
C31 C 0.4630(5) 0.6736(5) 1.2944(7) 0.047(3) Uani 0.5 1 d D U P A 1
O15 O 0.4947(4) 0.6474(4) 1.2338(6) 0.059(2) Uani 0.5 1 d D U P A 1
H15 H 0.4784 0.6489 1.1824 0.088 Uiso 0.5 1 calc R U P A 1
C32 C 0.4824(5) 0.6749(5) 1.3869(7) 0.048(3) Uani 0.5 1 d D U P A 1
H32 H 0.5178 0.6576 1.4031 0.057 Uiso 0.5 1 calc R U P A 1
C33 C 0.4512(6) 0.7005(6) 1.4531(8) 0.053(3) Uani 0.5 1 d D U P A 1
H33 H 0.4650 0.7013 1.5145 0.064 Uiso 0.5 1 calc R U P A 1
C34 C 0.3991(6) 0.7254(7) 1.4296(8) 0.060(3) Uani 0.5 1 d D U P A 1
H34 H 0.3775 0.7436 1.4750 0.072 Uiso 0.5 1 calc R U P A 1
C35 C 0.3787(6) 0.7237(6) 1.3402(7) 0.055(3) Uani 0.5 1 d D U P A 1
H35 H 0.3423 0.7396 1.3262 0.066 Uiso 0.5 1 calc R U P A 1
C36 C 0.2124(3) 0.6472(2) 1.1671(4) 0.0400(13) Uani 1 1 d D . . . .
C37 C 0.2194(3) 0.6306(2) 1.2644(4) 0.0454(14) Uani 1 1 d D . . . .
C38 C 0.2078(3) 0.5762(3) 1.2919(5) 0.0555(18) Uani 1 1 d D . . . .
O18 O 0.1917(3) 0.5381(2) 1.2327(4) 0.0685(15) Uani 1 1 d D . . . .
H18A H 0.1911 0.5515 1.1799 0.103 Uiso 1 1 calc R U . . .
C39 C 0.2141(4) 0.5615(3) 1.3857(5) 0.066(2) Uani 1 1 d D . . . .
H39 H 0.2070 0.5248 1.4043 0.079 Uiso 1 1 calc R U . . .
C40 C 0.2303(4) 0.6001(4) 1.4488(6) 0.071(2) Uani 1 1 d D . . . .
H40 H 0.2330 0.5902 1.5114 0.085 Uiso 1 1 calc R U . . .
C41 C 0.2429(4) 0.6533(4) 1.4229(5) 0.069(2) Uani 1 1 d D . . . .
H41 H 0.2553 0.6794 1.4672 0.082 Uiso 1 1 calc R U . . .
C42 C 0.2373(3) 0.6687(3) 1.3319(5) 0.0554(17) Uani 1 1 d D . . . .
H42 H 0.2457 0.7054 1.3147 0.066 Uiso 1 1 calc R U . . .
C43 C 0.1580(3) 0.8222(2) 1.1247(4) 0.0368(12) Uani 1 1 d . . . . .
C44 C 0.1297(3) 0.8337(2) 1.2130(4) 0.0395(13) Uani 1 1 d . . . . .
C45 C 0.0724(3) 0.8510(2) 1.2159(5) 0.0436(14) Uani 1 1 d . . . . .
C46 C 0.0463(3) 0.8605(3) 1.3002(5) 0.0539(18) Uani 1 1 d . . . . .
H46 H 0.0073 0.8718 1.3027 0.065 Uiso 1 1 calc R U . . .
C47 C 0.0784(4) 0.8532(3) 1.3794(5) 0.0590(19) Uani 1 1 d . . . . .
H47 H 0.0611 0.8599 1.4366 0.071 Uiso 1 1 calc R U . . .
C48 C 0.1349(4) 0.8365(3) 1.3771(5) 0.062(2) Uani 1 1 d . . . . .
H48 H 0.1561 0.8316 1.4324 0.075 Uiso 1 1 calc R U . . .
C49 C 0.1607(3) 0.8268(3) 1.2947(5) 0.0483(15) Uani 1 1 d . . . . .
H49 H 0.1998 0.8153 1.2934 0.058 Uiso 1 1 calc R U . . .
C50 C 0.3407(3) 0.8696(2) 1.1250(4) 0.0408(13) Uani 1 1 d . . . . .
C51 C 0.3425(3) 0.9017(3) 1.2119(5) 0.0450(15) Uani 1 1 d . . . . .
C52 C 0.3613(3) 0.9559(3) 1.2135(5) 0.0533(18) Uani 1 1 d . . . . .
C53 C 0.3615(4) 0.9851(4) 1.2955(7) 0.071(3) Uani 1 1 d . . . . .
H53 H 0.3750 1.0219 1.2973 0.086 Uiso 1 1 calc R U . . .
C54 C 0.3423(4) 0.9605(4) 1.3735(6) 0.071(3) Uani 1 1 d . . . . .
H54 H 0.3424 0.9808 1.4288 0.085 Uiso 1 1 calc R U . . .
C55 C 0.3227(4) 0.9065(4) 1.3735(5) 0.064(2) Uani 1 1 d . . . . .
H55 H 0.3091 0.8900 1.4277 0.076 Uiso 1 1 calc R U . . .
C56 C 0.3235(3) 0.8775(3) 1.2924(5) 0.0500(16) Uani 1 1 d . . . . .
H56 H 0.3110 0.8404 1.2914 0.060 Uiso 1 1 calc R U . . .
C60 C 0.3285(3) 0.4674(3) 0.2358(5) 0.0519(16) Uani 1 1 d . . . . .
H60 H 0.2925 0.4852 0.2426 0.062 Uiso 1 1 calc R U . . .
C61 C 0.3682(4) 0.5579(3) 0.2158(6) 0.067(2) Uani 1 1 d . . . . .
H61A H 0.3288 0.5685 0.2303 0.100 Uiso 1 1 calc R U . . .
H61B H 0.3774 0.5707 0.1544 0.100 Uiso 1 1 calc R U . . .
H61C H 0.3949 0.5745 0.2602 0.100 Uiso 1 1 calc R U . . .
C62 C 0.4296(3) 0.4752(4) 0.2119(5) 0.0597(18) Uani 1 1 d . . . . .
H62A H 0.4261 0.4365 0.1938 0.090 Uiso 1 1 calc R U . . .
H62B H 0.4499 0.4776 0.2708 0.090 Uiso 1 1 calc R U . . .
H62C H 0.4512 0.4953 0.1657 0.090 Uiso 1 1 calc R U . . .
C66 C 0.1269(4) 0.7816(4) 0.7202(5) 0.069(2) Uani 1 1 d . . . . .
H66 H 0.0961 0.8010 0.7471 0.083 Uiso 1 1 calc R U . . .
C67 C 0.1685(6) 0.7361(6) 0.5893(8) 0.101(4) Uani 1 1 d . . . . .
H67A H 0.1620 0.7377 0.5232 0.152 Uiso 1 1 calc R U . . .
H67B H 0.1721 0.6977 0.6085 0.152 Uiso 1 1 calc R U . . .
H67C H 0.2040 0.7559 0.6053 0.152 Uiso 1 1 calc R U . . .
C68 C 0.0628(6) 0.7627(6) 0.5933(9) 0.096(4) Uani 1 1 d . . . . .
H68A H 0.0576 0.7283 0.5592 0.144 Uiso 1 1 calc R U . . .
H68B H 0.0602 0.7939 0.5511 0.144 Uiso 1 1 calc R U . . .
H68C H 0.0328 0.7659 0.6392 0.144 Uiso 1 1 calc R U . . .
C69 C 0.9834(5) 0.7300(3) 0.2025(6) 0.073(3) Uani 1 1 d . . . . .
H69 H 1.0082 0.7587 0.2223 0.088 Uiso 1 1 calc R U . . .
C70 C 0.9736(5) 0.6411(4) 0.1340(9) 0.096(4) Uani 1 1 d . . . . .
H70A H 0.9723 0.6130 0.1817 0.144 Uiso 1 1 calc R U . . .
H70B H 0.9907 0.6255 0.0791 0.144 Uiso 1 1 calc R U . . .
H70C H 0.9345 0.6538 0.1196 0.144 Uiso 1 1 calc R U . . .
C71 C 1.0702(5) 0.6823(6) 0.1568(9) 0.108(4) Uani 1 1 d . . . . .
H71A H 1.0886 0.7134 0.1881 0.162 Uiso 1 1 calc R U . . .
H71B H 1.0802 0.6829 0.0921 0.162 Uiso 1 1 calc R U . . .
H71C H 1.0835 0.6479 0.1845 0.162 Uiso 1 1 calc R U . . .
N1 N 0.3310(2) 0.63553(17) 0.9772(3) 0.0311(9) Uani 1 1 d . . . . .
N2 N 0.1673(2) 0.69081(19) 0.9457(4) 0.0393(11) Uani 1 1 d . . . . .
N3 N 0.2249(2) 0.84636(18) 0.9149(3) 0.0342(10) Uani 1 1 d . . . . .
N4 N 0.3893(2) 0.79167(17) 0.9429(3) 0.0336(10) Uani 1 1 d . . . . .
N6 N 0.3734(3) 0.4987(2) 0.2196(4) 0.0454(12) Uani 1 1 d . . . . .
N8 N 0.1181(4) 0.7625(4) 0.6375(5) 0.077(2) Uani 1 1 d . . . . .
N9 N 1.0076(4) 0.6865(3) 0.1652(6) 0.081(2) Uani 1 1 d . . . . .
O1 O 0.44458(19) 0.61428(16) 0.9548(3) 0.0441(10) Uani 1 1 d . . . . .
O2 O 0.26966(18) 0.56373(15) 0.9622(3) 0.0399(9) Uani 1 1 d . . . . .
O3 O 0.27970(17) 0.66656(14) 0.9769(3) 0.0339(8) Uani 1 1 d . . . . .
O4 O 0.1466(2) 0.58133(17) 0.9396(4) 0.0512(11) Uani 1 1 d . . . . .
O5 O 0.0937(2) 0.74808(16) 0.9096(3) 0.0449(11) Uani 1 1 d . . . . .
O6 O 0.19864(18) 0.74057(14) 0.9544(3) 0.0334(8) Uani 1 1 d . . . . .
O7 O 0.1127(2) 0.86183(18) 0.8708(3) 0.0493(11) Uani 1 1 d . . . . .
O8 O 0.2874(2) 0.91327(15) 0.8763(3) 0.0418(10) Uani 1 1 d . . . . .
O9 O 0.27596(17) 0.81842(14) 0.9418(2) 0.0328(8) Uani 1 1 d . . . . .
O10 O 0.4105(2) 0.89558(16) 0.8839(4) 0.0514(11) Uani 1 1 d . . . . .
O11 O 0.46308(19) 0.73108(17) 0.9385(3) 0.0427(10) Uani 1 1 d . . . . .
O12 O 0.35756(18) 0.74460(13) 0.9670(3) 0.0331(8) Uani 1 1 d . . . . .
O13 O 0.42337(19) 0.68167(17) 1.1105(3) 0.0416(9) Uani 1 1 d . . . . .
O14 O 0.33607(19) 0.70450(17) 1.1577(3) 0.0418(9) Uani 1 1 d . . . . .
O16 O 0.20350(19) 0.61138(17) 1.1082(3) 0.0433(10) Uani 1 1 d . . . . .
O17 O 0.21700(18) 0.69779(16) 1.1482(3) 0.0374(9) Uani 1 1 d . . . . .
O19 O 0.1270(2) 0.82470(18) 1.0529(3) 0.0439(10) Uani 1 1 d . . . . .
O20 O 0.21113(19) 0.81177(16) 1.1239(3) 0.0375(9) Uani 1 1 d . . . . .
O21 O 0.0397(2) 0.8583(2) 1.1411(4) 0.0601(13) Uani 1 1 d . . . . .
H21A H 0.0585 0.8499 1.0947 0.090 Uiso 1 1 calc R U . . .
O22 O 0.3502(2) 0.89505(16) 1.0513(3) 0.0446(10) Uani 1 1 d . . . . .
O23 O 0.33105(19) 0.81826(16) 1.1293(3) 0.0412(9) Uani 1 1 d . . . . .
O24 O 0.3796(3) 0.9824(2) 1.1384(4) 0.0674(15) Uani 1 1 d . . . . .
H24A H 0.3757 0.9619 1.0927 0.101 Uiso 1 1 calc R U . . .
O25 O 0.3829(2) 0.67825(17) 0.8088(3) 0.0455(10) Uani 1 1 d D . . . .
H25A H 0.380(4) 0.704(3) 0.765(4) 0.055 Uiso 1 1 d D U . . .
H25B H 0.375(4) 0.648(2) 0.778(5) 0.055 Uiso 1 1 d D U . . .
O26 O 0.2287(2) 0.62857(18) 0.8043(3) 0.0488(11) Uani 1 1 d D . . . .
H26A H 0.260(2) 0.610(3) 0.788(5) 0.059 Uiso 1 1 d D U . . .
H26B H 0.198(2) 0.625(3) 0.766(4) 0.049 Uiso 1 1 d D U . . .
O27 O 0.1705(2) 0.7768(2) 0.7658(3) 0.0527(12) Uani 1 1 d . . . . .
O28 O 0.3368(3) 0.82573(18) 0.7660(3) 0.0519(12) Uani 1 1 d D . . . .
H28A H 0.367(3) 0.814(3) 0.733(5) 0.062 Uiso 1 1 d D U . . .
H28B H 0.321(4) 0.849(3) 0.724(4) 0.062 Uiso 1 1 d D U . . .
O29 O 0.3060(4) 0.7087(4) 0.6234(5) 0.097(2) Uani 0.5 1 d . . P B 1
O30 O 0.3294(2) 0.41633(18) 0.2431(3) 0.0556(12) Uani 1 1 d . . . . .
O31 O 0.6323(3) 0.8790(3) 0.1994(5) 0.090(2) Uani 1 1 d D U . . .
C63 C 0.6097(4) 0.9243(4) 0.1955(6) 0.073(2) Uani 1 1 d D U . . .
H63A H 0.6309 0.9540 0.2215 0.088 Uiso 1 1 calc R U . . .
N7 N 0.5589(4) 0.9365(4) 0.1588(6) 0.091(3) Uani 1 1 d D U . . .
C64 C 0.5364(7) 0.9910(5) 0.1624(11) 0.125(5) Uani 1 1 d D U . . .
H64A H 0.4986 0.9920 0.1319 0.188 Uiso 1 1 calc R U . . .
H64B H 0.5325 1.0021 0.2263 0.188 Uiso 1 1 calc R U . . .
H64C H 0.5626 1.0162 0.1317 0.188 Uiso 1 1 calc R U . . .
C65 C 0.5221(7) 0.8935(7) 0.1276(14) 0.155(7) Uani 1 1 d D U . . .
H65A H 0.4865 0.9093 0.1026 0.233 Uiso 1 1 calc R U . . .
H65B H 0.5413 0.8724 0.0801 0.233 Uiso 1 1 calc R U . . .
H65C H 0.5130 0.8692 0.1788 0.233 Uiso 1 1 calc R U . . .
O32 O 0.9313(3) 0.7367(2) 0.2138(4) 0.0703(18) Uani 1 1 d . . . . .
O33 O 0.2663(7) 0.8756(5) 0.6382(8) 0.081(4) Uani 0.5 1 d D U P C 2
C72 C 0.2680(8) 0.9242(6) 0.6262(10) 0.068(4) Uani 0.5 1 d D U P C 2
H72 H 0.3018 0.9434 0.6448 0.082 Uiso 0.5 1 calc R U P C 2
N10 N 0.2249(6) 0.9530(5) 0.5881(7) 0.060(3) Uani 0.5 1 d D U P C 2
C73 C 0.2287(5) 1.0120(5) 0.5749(7) 0.039(2) Uani 0.5 1 d D U P C 2
H73A H 0.1931 1.0254 0.5461 0.058 Uiso 0.5 1 calc R U P C 2
H73B H 0.2344 1.0301 0.6341 0.058 Uiso 0.5 1 calc R U P C 2
H73C H 0.2612 1.0204 0.5355 0.058 Uiso 0.5 1 calc R U P C 2
C74 C 0.1782(10) 0.9200(8) 0.5852(13) 0.089(6) Uani 0.5 1 d D U P C 2
H74A H 0.1458 0.9399 0.5575 0.133 Uiso 0.5 1 calc R U P C 2
H74B H 0.1866 0.8873 0.5487 0.133 Uiso 0.5 1 calc R U P C 2
H74C H 0.1685 0.9088 0.6473 0.133 Uiso 0.5 1 calc R U P C 2
O35 O 0.3275(7) 0.9016(5) 0.6313(7) 0.078(4) Uani 0.5 1 d . U P D 1
O36 O 0.1689(7) 0.9693(17) 0.5702(11) 0.193(16) Uani 0.5 1 d . U P E 1
O29A O 0.3060(4) 0.7087(4) 0.6234(5) 0.097(2) Uani 0.5 1 d . . P B 2
C75 C 0.3544(5) 0.6965(5) 0.5949(7) 0.035(2) Uani 0.5 1 d . U P B 2
H75 H 0.3719 0.6649 0.6212 0.042 Uiso 0.5 1 calc R U P B 2
N11 N 0.3849(5) 0.7231(4) 0.5307(6) 0.038(2) Uani 0.5 1 d . U P B 2
C76 C 0.3599(7) 0.7737(5) 0.4914(10) 0.055(3) Uani 0.5 1 d . U P B 2
H76A H 0.3568 0.7699 0.4249 0.082 Uiso 0.5 1 calc R U P B 2
H76B H 0.3848 0.8050 0.5066 0.082 Uiso 0.5 1 calc R U P B 2
H76C H 0.3217 0.7797 0.5164 0.082 Uiso 0.5 1 calc R U P B 2
C77 C 0.4423(6) 0.7071(6) 0.5111(9) 0.046(3) Uani 0.5 1 d . U P B 2
H77A H 0.4685 0.7375 0.5254 0.069 Uiso 0.5 1 calc R U P B 2
H77B H 0.4449 0.6978 0.4463 0.069 Uiso 0.5 1 calc R U P B 2
H77C H 0.4528 0.6750 0.5482 0.069 Uiso 0.5 1 calc R U P B 2

loop_
_atom_site_aniso_label
_atom_site_aniso_U_11
_atom_site_aniso_U_22
_atom_site_aniso_U_33
_atom_site_aniso_U_23
_atom_site_aniso_U_13
_atom_site_aniso_U_12
K1 0.0443(8) 0.0378(6) 0.0401(6) -0.0063(5) -0.0025(5) 0.0038(5)
Dy1 0.02847(16) 0.02436(13) 0.03464(14) -0.00063(11) 0.00019(10) 0.00012(11)
Mn1 0.0277(5) 0.0224(4) 0.0478(5) 0.0028(3) 0.0055(4) 0.0005(3)
Mn2 0.0296(5) 0.0233(4) 0.0561(5) -0.0076(3) -0.0018(4) -0.0008(3)
Mn3 0.0375(5) 0.0301(4) 0.0425(5) -0.0019(3) -0.0060(4) 0.0080(4)
Mn4 0.0404(5) 0.0212(4) 0.0446(5) 0.0026(3) 0.0056(4) 0.0000(3)
C1 0.040(3) 0.028(2) 0.038(3) 0.0055(19) 0.005(2) 0.005(2)
C2 0.037(3) 0.033(3) 0.050(3) 0.006(2) 0.007(3) 0.008(2)
C3 0.049(4) 0.032(3) 0.050(3) 0.010(2) 0.007(3) 0.017(3)
C4 0.050(4) 0.027(2) 0.053(3) 0.007(2) 0.004(3) 0.003(2)
C5 0.045(4) 0.027(2) 0.048(3) 0.001(2) 0.005(3) 0.001(2)
C6 0.037(3) 0.026(2) 0.035(2) 0.0020(19) 0.004(2) 0.004(2)
C7 0.031(3) 0.024(2) 0.038(2) -0.0025(18) 0.004(2) -0.002(2)
C8 0.034(4) 0.044(3) 0.078(4) -0.022(3) -0.007(3) -0.004(3)
C9 0.045(4) 0.047(4) 0.116(7) -0.031(4) -0.010(4) -0.003(3)
C10 0.042(5) 0.062(5) 0.140(9) -0.046(5) -0.014(5) -0.004(4)
C11 0.039(5) 0.067(5) 0.137(9) -0.042(5) -0.026(5) 0.003(4)
C12 0.038(4) 0.057(4) 0.100(6) -0.031(4) -0.024(4) 0.006(3)
C13 0.032(4) 0.046(3) 0.078(5) -0.025(3) -0.009(3) 0.000(3)
C14 0.034(3) 0.035(3) 0.052(3) -0.011(2) -0.009(3) 0.006(2)
C15 0.058(4) 0.035(3) 0.046(3) -0.003(2) 0.003(3) 0.020(3)
C16 0.056(4) 0.048(3) 0.053(3) 0.003(3) 0.002(3) 0.022(3)
C17 0.078(6) 0.047(4) 0.063(4) 0.007(3) -0.002(4) 0.031(4)
C18 0.092(7) 0.033(3) 0.067(4) 0.008(3) -0.012(4) 0.020(4)
C19 0.070(5) 0.032(3) 0.047(3) 0.001(2) -0.001(3) 0.013(3)
C20 0.055(4) 0.031(3) 0.036(3) -0.002(2) -0.001(2) 0.012(3)
C21 0.046(4) 0.027(2) 0.038(3) -0.003(2) 0.002(2) 0.005(2)
C22 0.049(4) 0.030(3) 0.082(5) -0.001(3) 0.017(4) -0.004(3)
C23 0.051(5) 0.027(3) 0.175(11) 0.002(4) 0.042(6) -0.008(3)
C24 0.069(7) 0.037(4) 0.215(14) 0.009(6) 0.051(8) -0.013(4)
C25 0.048(5) 0.042(4) 0.172(11) -0.003(5) 0.028(6) -0.005(3)
C26 0.047(5) 0.034(3) 0.107(6) -0.001(3) 0.020(4) -0.003(3)
C27 0.035(4) 0.031(3) 0.075(4) -0.001(3) 0.014(3) -0.008(2)
C28 0.041(4) 0.025(2) 0.051(3) 0.000(2) 0.008(3) -0.003(2)
C29A 0.036(3) 0.028(3) 0.055(3) 0.007(2) -0.009(3) -0.001(2)
C30A 0.051(4) 0.050(3) 0.056(3) -0.003(3) -0.015(3) 0.003(3)
C29 0.036(3) 0.028(3) 0.055(3) 0.007(2) -0.009(3) -0.001(2)
C30 0.051(4) 0.050(3) 0.056(3) -0.003(3) -0.015(3) 0.003(3)
C31 0.038(6) 0.041(6) 0.061(6) 0.005(4) -0.011(4) -0.007(4)
O15 0.050(6) 0.060(6) 0.067(6) 0.002(4) -0.008(4) 0.007(4)
C32 0.034(6) 0.049(6) 0.060(6) 0.006(4) -0.011(4) -0.012(5)
C33 0.049(7) 0.049(7) 0.061(7) 0.002(5) -0.009(5) -0.006(5)
C34 0.050(7) 0.074(9) 0.056(6) 0.001(6) -0.001(5) 0.007(6)
C35 0.054(7) 0.052(7) 0.059(6) 0.002(5) -0.008(5) 0.012(6)
C36 0.027(3) 0.034(3) 0.059(3) 0.004(3) 0.006(3) 0.003(2)
C37 0.031(3) 0.046(3) 0.059(4) 0.014(3) 0.009(3) 0.010(3)
C38 0.059(5) 0.040(3) 0.067(4) 0.014(3) 0.009(3) 0.016(3)
O18 0.075(4) 0.041(3) 0.090(4) 0.013(3) 0.010(3) 0.006(2)
C39 0.063(5) 0.059(4) 0.077(5) 0.026(4) 0.017(4) 0.025(4)
C40 0.070(6) 0.079(6) 0.064(5) 0.013(4) 0.000(4) 0.026(5)
C41 0.054(5) 0.092(6) 0.060(4) -0.002(4) -0.004(4) 0.012(4)
C42 0.042(4) 0.065(4) 0.059(4) 0.001(3) -0.001(3) 0.005(3)
C43 0.039(4) 0.023(2) 0.048(3) -0.004(2) 0.004(3) -0.001(2)
C44 0.041(4) 0.027(2) 0.051(3) -0.006(2) 0.011(3) -0.003(2)
C45 0.035(3) 0.035(3) 0.061(4) -0.006(3) 0.011(3) 0.000(2)
C46 0.052(4) 0.038(3) 0.073(4) -0.014(3) 0.027(4) -0.003(3)
C47 0.068(5) 0.052(4) 0.058(4) -0.007(3) 0.028(4) -0.003(3)
C48 0.078(6) 0.062(4) 0.047(4) -0.005(3) 0.016(4) 0.010(4)
C49 0.051(4) 0.046(3) 0.048(3) -0.004(3) 0.014(3) 0.004(3)
C50 0.031(3) 0.039(3) 0.052(3) -0.008(2) -0.004(2) 0.000(2)
C51 0.033(3) 0.045(3) 0.056(3) -0.018(3) -0.012(3) 0.010(3)
C52 0.041(4) 0.050(4) 0.069(4) -0.023(3) -0.013(3) 0.008(3)
C53 0.057(5) 0.062(5) 0.094(7) -0.046(5) -0.025(5) 0.024(4)
C54 0.068(6) 0.078(5) 0.067(5) -0.039(4) -0.014(4) 0.032(4)
C55 0.057(5) 0.080(5) 0.054(4) -0.019(4) -0.008(3) 0.033(4)
C56 0.037(4) 0.064(4) 0.049(3) -0.015(3) -0.006(3) 0.018(3)
C60 0.048(4) 0.046(3) 0.062(4) 0.010(3) 0.008(3) 0.001(3)
C61 0.099(7) 0.038(3) 0.063(4) 0.006(3) 0.009(4) -0.009(4)
C62 0.051(5) 0.073(5) 0.055(4) 0.004(3) 0.006(3) -0.004(4)
C66 0.071(6) 0.083(6) 0.053(4) -0.013(4) -0.020(4) 0.027(5)
C67 0.122(11) 0.120(9) 0.062(6) -0.011(6) -0.003(6) 0.047(8)
C68 0.086(8) 0.119(9) 0.083(7) -0.021(6) -0.031(6) 0.002(7)
C69 0.102(8) 0.046(4) 0.074(5) -0.010(4) 0.050(5) -0.019(4)
C70 0.100(9) 0.063(5) 0.126(9) -0.043(6) 0.032(7) -0.002(5)
C71 0.077(8) 0.133(11) 0.114(9) -0.030(8) 0.050(7) -0.007(7)
N1 0.030(3) 0.0235(19) 0.040(2) 0.0018(16) 0.0059(18) 0.0032(17)
N2 0.037(3) 0.025(2) 0.056(3) -0.010(2) -0.003(2) -0.0020(19)
N3 0.038(3) 0.028(2) 0.036(2) -0.0002(16) -0.0012(19) 0.0099(18)
N4 0.030(3) 0.0223(19) 0.048(2) 0.0021(17) 0.0064(19) -0.0042(17)
N6 0.057(4) 0.037(2) 0.043(3) 0.003(2) 0.005(2) -0.004(2)
N8 0.086(6) 0.086(5) 0.060(4) -0.003(4) -0.013(4) 0.016(4)
N9 0.080(6) 0.061(4) 0.102(6) -0.026(4) 0.048(5) -0.014(4)
O1 0.034(2) 0.0282(19) 0.071(3) 0.0071(18) 0.015(2) 0.0040(16)
O2 0.034(2) 0.0239(17) 0.062(2) -0.0053(16) -0.0002(18) -0.0024(15)
O3 0.031(2) 0.0236(16) 0.047(2) -0.0029(14) 0.0013(16) 0.0017(14)
O4 0.035(3) 0.032(2) 0.087(3) -0.014(2) -0.004(2) -0.0020(17)
O5 0.037(3) 0.041(2) 0.056(3) -0.0088(17) -0.012(2) 0.0090(17)
O6 0.032(2) 0.0236(15) 0.045(2) -0.0028(14) -0.0038(17) -0.0010(15)
O7 0.046(3) 0.042(2) 0.060(3) 0.0055(19) -0.003(2) 0.0149(19)
O8 0.053(3) 0.0249(17) 0.048(2) 0.0037(15) 0.0048(19) 0.0018(17)
O9 0.034(2) 0.0251(16) 0.040(2) 0.0018(14) 0.0012(16) 0.0070(15)
O10 0.052(3) 0.0258(19) 0.076(3) 0.0097(19) 0.012(2) -0.0014(18)
O11 0.030(2) 0.0281(19) 0.070(3) 0.0042(18) 0.009(2) 0.0006(16)
O12 0.032(2) 0.0206(16) 0.047(2) 0.0034(13) 0.0068(17) -0.0017(14)
O13 0.032(2) 0.039(2) 0.054(2) 0.0022(17) -0.0065(19) 0.0047(17)
O14 0.033(2) 0.045(2) 0.048(2) 0.0120(18) -0.0046(17) 0.0035(17)
O16 0.039(3) 0.033(2) 0.058(2) 0.0011(18) 0.0090(19) -0.0023(17)
O17 0.035(2) 0.0306(18) 0.047(2) 0.0066(15) 0.0066(17) -0.0004(16)
O19 0.041(3) 0.045(2) 0.046(2) -0.0076(17) 0.0011(19) 0.0041(18)
O20 0.035(2) 0.0312(18) 0.046(2) -0.0053(15) 0.0061(17) 0.0053(16)
O21 0.036(3) 0.071(3) 0.074(3) -0.010(3) 0.003(2) 0.004(2)
O22 0.053(3) 0.0316(19) 0.049(2) -0.0064(17) 0.0003(19) -0.0053(18)
O23 0.041(2) 0.035(2) 0.048(2) -0.0099(16) -0.0051(18) -0.0092(17)
O24 0.069(4) 0.043(3) 0.089(4) -0.021(3) -0.005(3) -0.006(2)
O25 0.055(3) 0.034(2) 0.048(2) 0.0023(17) 0.014(2) -0.0005(19)
O26 0.048(3) 0.042(2) 0.056(3) -0.0149(19) -0.003(2) 0.002(2)
O27 0.052(3) 0.061(3) 0.045(2) -0.008(2) -0.011(2) 0.015(2)
O28 0.074(4) 0.039(2) 0.043(2) 0.0056(18) 0.016(2) 0.008(2)
O29 0.097(6) 0.126(6) 0.067(4) -0.017(4) -0.011(4) 0.006(5)
O30 0.074(4) 0.033(2) 0.061(3) 0.0083(19) 0.005(2) -0.007(2)
O31 0.083(5) 0.078(4) 0.108(5) -0.009(3) -0.035(4) 0.010(3)
C63 0.086(6) 0.063(4) 0.070(5) 0.006(4) -0.011(4) 0.004(4)
N7 0.092(6) 0.101(6) 0.078(5) -0.027(4) -0.035(4) 0.034(4)
C64 0.138(12) 0.111(8) 0.125(11) 0.015(7) -0.006(9) 0.047(8)
C65 0.114(10) 0.141(10) 0.208(18) -0.083(11) -0.061(11) 0.028(8)
O32 0.095(5) 0.038(2) 0.079(4) -0.006(2) 0.048(4) -0.002(3)
O33 0.131(12) 0.061(5) 0.052(6) 0.001(4) -0.014(7) -0.016(6)
C72 0.096(10) 0.065(6) 0.043(7) 0.008(5) -0.013(6) -0.019(6)
N10 0.076(8) 0.070(6) 0.033(5) 0.003(4) -0.006(5) -0.014(5)
C73 0.023(6) 0.063(6) 0.030(5) 0.024(4) -0.006(4) -0.012(4)
C74 0.132(12) 0.082(10) 0.052(9) -0.018(8) -0.005(8) -0.071(10)
O35 0.135(12) 0.053(6) 0.045(5) 0.004(4) -0.012(6) -0.004(7)
O36 0.051(9) 0.47(5) 0.055(8) 0.024(18) -0.009(7) 0.022(17)
O29A 0.097(6) 0.126(6) 0.067(4) -0.017(4) -0.011(4) 0.006(5)
C75 0.034(6) 0.044(5) 0.028(4) -0.003(4) -0.002(4) 0.007(4)
N11 0.045(5) 0.035(4) 0.032(4) 0.002(3) -0.002(4) 0.002(4)
C76 0.068(9) 0.037(6) 0.059(7) 0.007(5) -0.006(6) 0.004(5)
C77 0.045(6) 0.055(7) 0.038(6) -0.011(5) 0.000(5) -0.003(5)

loop_
_atom_type_symbol
_atom_type_description
_atom_type_scat_dispersion_real
_atom_type_scat_dispersion_imag
_atom_type_scat_source
C C 0.0181 0.0091 'International Tables Vol C Tables 4.2.6.8 and 6.1.1.4'
H H 0.0000 0.0000 'International Tables Vol C Tables 4.2.6.8 and 6.1.1.4'
N N 0.0311 0.0180 'International Tables Vol C Tables 4.2.6.8 and 6.1.1.4'
O O 0.0492 0.0322 'International Tables Vol C Tables 4.2.6.8 and 6.1.1.4'
K K 0.3868 1.0657 'International Tables Vol C Tables 4.2.6.8 and 6.1.1.4'
Mn Mn -0.5299 2.8052 'International Tables Vol C Tables 4.2.6.8 and 6.1.1.4'
Dy Dy -9.8046 9.8477 'International Tables Vol C Tables 4.2.6.8 and 6.1.1.4'

loop_
_geom_angle_atom_site_label_1
_geom_angle_atom_site_label_2
_geom_angle_atom_site_label_3
_geom_angle
O27 K1 O29A 99.7(2)
O27 K1 O29 99.7(2)
O27 K1 O28 96.26(17)
O29A K1 O28 82.1(2)
O29 K1 O28 82.1(2)
O27 K1 O26 91.39(17)
O29A K1 O26 87.0(2)
O29 K1 O26 87.0(2)
O28 K1 O26 167.56(16)
O27 K1 O25 172.07(14)
O29A K1 O25 72.90(19)
O29 K1 O25 72.90(19)
O28 K1 O25 85.71(15)
O26 K1 O25 85.44(14)
O27 K1 O6 63.61(13)
O29A K1 O6 157.1(2)
O29 K1 O6 157.1(2)
O28 K1 O6 113.91(13)
O26 K1 O6 78.30(13)
O25 K1 O6 122.56(13)
O27 K1 O9 80.74(13)
O29A K1 O9 144.2(2)
O29 K1 O9 144.2(2)
O28 K1 O9 62.42(12)
O26 K1 O9 128.82(13)
O25 K1 O9 106.90(13)
O6 K1 O9 52.83(11)
O27 K1 O3 112.53(14)
O29A K1 O3 133.2(2)
O29 K1 O3 133.2(2)
O28 K1 O3 124.64(13)
O26 K1 O3 60.26(13)
O25 K1 O3 72.10(12)
O6 K1 O3 51.93(11)
O9 K1 O3 76.37(10)
O27 K1 O12 130.09(13)
O29A K1 O12 126.33(19)
O29 K1 O12 126.33(19)
O28 K1 O12 74.79(13)
O26 K1 O12 107.53(13)
O25 K1 O12 57.84(12)
O6 K1 O12 75.41(11)
O9 K1 O12 51.19(10)
O3 K1 O12 50.28(10)
O27 K1 Mn3 38.37(10)
O29A K1 Mn3 137.80(18)
O29 K1 Mn3 137.80(18)
O28 K1 Mn3 95.62(11)
O26 K1 Mn3 96.46(11)
O25 K1 Mn3 149.23(10)
O6 K1 Mn3 30.42(8)
O9 K1 Mn3 49.15(8)
O3 K1 Mn3 82.20(8)
O12 K1 Mn3 92.75(8)
O27 K1 Mn4 97.36(11)
O29A K1 Mn4 117.65(19)
O29 K1 Mn4 117.65(19)
O28 K1 Mn4 36.53(10)
O26 K1 Mn4 151.72(11)
O25 K1 Mn4 88.81(10)
O6 K1 Mn4 81.64(8)
O9 K1 Mn4 29.03(8)
O3 K1 Mn4 91.63(7)
O12 K1 Mn4 47.50(6)
Mn3 K1 Mn4 75.03(3)
O27 K1 H25A 157.4(9)
O29A K1 H25A 60.2(14)
O29 K1 H25A 60.2(14)
O28 K1 H25A 72.0(13)
O26 K1 H25A 97.4(14)
O25 K1 H25A 18.1(7)
O6 K1 H25A 138.6(11)
O9 K1 H25A 109.0(18)
O3 K1 H25A 89.9(7)
O12 K1 H25A 66.7(15)
Mn3 K1 H25A 157.9(18)
Mn4 K1 H25A 84.7(18)
O27 K1 H26A 106.7(11)
O29A K1 H26A 77.1(14)
O29 K1 H26A 77.1(14)
O28 K1 H26A 151.1(9)
O26 K1 H26A 17.2(8)
O25 K1 H26A 69.2(10)
O6 K1 H26A 92.2(12)
O9 K1 H26A 137.5(15)
O3 K1 H26A 62.0(16)
O12 K1 H26A 101.9(15)
Mn3 K1 H26A 113.2(9)
Mn4 K1 H26A 149.4(15)
H25A K1 H26A 80.3(17)
O27 K1 H28A 108.3(13)
O29A K1 H28A 69.2(13)
O29 K1 H28A 69.2(13)
O28 K1 H28A 16.7(9)
O26 K1 H28A 151.0(10)
O25 K1 H28A 72.2(12)
O6 K1 H28A 129.3(11)
O9 K1 H28A 76.7(12)
O3 K1 H28A 125.8(16)
O12 K1 H28A 76.3(16)
Mn3 K1 H28A 112.3(9)
Mn4 K1 H28A 48.5(13)
H25A K1 H28A 56.8(16)
H26A K1 H28A 134.5(13)
O14 Dy1 O17 75.32(15)
O14 Dy1 O23 76.00(15)
O17 Dy1 O23 121.06(16)
O14 Dy1 O20 119.31(16)
O17 Dy1 O20 75.69(15)
O23 Dy1 O20 75.43(16)
O14 Dy1 O6 143.21(14)
O17 Dy1 O6 81.51(15)
O23 Dy1 O6 140.79(14)
O20 Dy1 O6 80.92(14)
O14 Dy1 O12 80.34(15)
O17 Dy1 O12 140.49(13)
O23 Dy1 O12 81.38(15)
O20 Dy1 O12 143.82(13)
O6 Dy1 O12 101.22(15)
O14 Dy1 O9 141.43(15)
O17 Dy1 O9 143.24(14)
O23 Dy1 O9 79.92(14)
O20 Dy1 O9 82.21(14)
O6 Dy1 O9 66.11(13)
O12 Dy1 O9 66.51(13)
O14 Dy1 O3 81.92(15)
O17 Dy1 O3 79.89(14)
O23 Dy1 O3 143.29(15)
O20 Dy1 O3 141.28(14)
O6 Dy1 O3 66.00(13)
O12 Dy1 O3 66.12(13)
O9 Dy1 O3 100.96(12)
O14 Dy1 K1 122.61(12)
O17 Dy1 K1 118.76(11)
O23 Dy1 K1 120.12(12)
O20 Dy1 K1 118.07(11)
O6 Dy1 K1 48.21(11)
O12 Dy1 K1 53.04(11)
O9 Dy1 K1 49.37(9)
O3 Dy1 K1 51.66(9)
O1 Mn1 O12 176.3(2)
O1 Mn1 O11 98.42(19)
O12 Mn1 O11 81.13(17)
O1 Mn1 N1 90.68(19)
O12 Mn1 N1 89.33(18)
O11 Mn1 N1 168.47(19)
O1 Mn1 O13 89.81(19)
O12 Mn1 O13 93.89(17)
O11 Mn1 O13 90.91(19)
N1 Mn1 O13 96.22(18)
O1 Mn1 O25 90.80(19)
O12 Mn1 O25 85.48(17)
O11 Mn1 O25 86.22(19)
N1 Mn1 O25 86.58(18)
O13 Mn1 O25 177.12(17)
O1 Mn1 K1 127.79(16)
O12 Mn1 K1 48.97(13)
O11 Mn1 K1 101.26(14)
N1 Mn1 K1 67.40(13)
O13 Mn1 K1 137.17(12)
O25 Mn1 K1 43.59(12)
O4 Mn2 O3 178.69(19)
O4 Mn2 O2 99.66(18)
O3 Mn2 O2 81.55(16)
O4 Mn2 N2 90.1(2)
O3 Mn2 N2 88.67(19)
O2 Mn2 N2 168.9(2)
O4 Mn2 O16 89.4(2)
O3 Mn2 O16 91.14(17)
O2 Mn2 O16 87.57(18)
N2 Mn2 O16 98.0(2)
O4 Mn2 O26 91.9(2)
O3 Mn2 O26 87.63(17)
O2 Mn2 O26 87.29(18)
N2 Mn2 O26 87.0(2)
O16 Mn2 O26 174.84(18)
O4 Mn2 K1 127.07(17)
O3 Mn2 K1 51.93(12)
O2 Mn2 K1 105.26(14)
N2 Mn2 K1 64.20(17)
O16 Mn2 K1 136.81(11)
O26 Mn2 K1 44.71(12)
O7 Mn3 O6 175.7(2)
O7 Mn3 O5 98.2(2)
O6 Mn3 O5 81.68(17)
O7 Mn3 N3 90.8(2)
O6 Mn3 N3 88.80(18)
O5 Mn3 N3 168.44(19)
O7 Mn3 O19 89.3(2)
O6 Mn3 O19 94.95(18)
O5 Mn3 O19 89.6(2)
N3 Mn3 O19 97.80(18)
O7 Mn3 O27 87.9(2)
O6 Mn3 O27 87.88(17)
O5 Mn3 O27 83.8(2)
N3 Mn3 O27 89.30(19)
O19 Mn3 O27 172.40(19)
O7 Mn3 K1 125.63(16)
O6 Mn3 K1 50.45(13)
O5 Mn3 K1 101.93(14)
N3 Mn3 K1 66.75(13)
O19 Mn3 K1 140.14(13)
O27 Mn3 K1 45.77(12)
O10 Mn4 O9 178.1(2)
O10 Mn4 O8 98.95(19)
O9 Mn4 O8 81.18(17)
O10 Mn4 N4 90.7(2)
O9 Mn4 N4 88.94(17)
O8 Mn4 N4 167.99(19)
O10 Mn4 O22 88.8(2)
O9 Mn4 O22 93.15(17)
O8 Mn4 O22 90.76(17)
N4 Mn4 O22 96.61(19)
O10 Mn4 O28 89.5(2)
O9 Mn4 O28 88.58(18)
O8 Mn4 O28 85.73(18)
N4 Mn4 O28 87.23(19)
O22 Mn4 O28 175.81(16)
O10 Mn4 K1 129.11(16)
O9 Mn4 K1 49.03(11)
O8 Mn4 K1 98.23(13)
N4 Mn4 K1 70.00(14)
O22 Mn4 K1 138.36(12)
O28 Mn4 K1 44.74(12)
O1 C1 C2 117.3(5)
O1 C1 C6 124.6(5)
C2 C1 C6 118.0(5)
C3 C2 C1 120.6(6)
C3 C2 H2 119.7
C1 C2 H2 119.7
C4 C3 C2 121.6(6)
C4 C3 H3 119.2
C2 C3 H3 119.2
C3 C4 C5 119.0(5)
C3 C4 H4 120.5
C5 C4 H4 120.5
C4 C5 C6 121.2(6)
C4 C5 H5 119.4
C6 C5 H5 119.4
C5 C6 C1 119.7(5)
C5 C6 C7 117.4(5)
C1 C6 C7 122.9(5)
O2 C7 N1 120.2(5)
O2 C7 C6 119.9(5)
N1 C7 C6 119.9(5)
O4 C8 C9 117.4(7)
O4 C8 C13 124.7(6)
C9 C8 C13 117.9(7)
C10 C9 C8 121.6(8)
C10 C9 H9 119.2
C8 C9 H9 119.2
C9 C10 C11 120.5(8)
C9 C10 H10 119.7
C11 C10 H10 119.7
C10 C11 C12 119.3(8)
C10 C11 H11 120.3
C12 C11 H11 120.3
C11 C12 C13 120.4(8)
C11 C12 H12 119.8
C13 C12 H12 119.8
C12 C13 C8 120.0(6)
C12 C13 C14 117.0(6)
C8 C13 C14 123.1(6)
O5 C14 N2 120.9(5)
O5 C14 C13 119.7(6)
N2 C14 C13 119.4(5)
O7 C15 C16 116.5(7)
O7 C15 C20 123.9(5)
C16 C15 C20 119.6(6)
C17 C16 C15 119.8(8)
C17 C16 H16 120.1
C15 C16 H16 120.1
C18 C17 C16 120.9(7)
C18 C17 H17 119.5
C16 C17 H17 119.5
C19 C18 C17 118.9(7)
C19 C18 H18 120.6
C17 C18 H18 120.6
C18 C19 C20 122.3(8)
C18 C19 H19 118.8
C20 C19 H19 118.8
C19 C20 C15 118.5(6)
C19 C20 C21 117.9(6)
C15 C20 C21 123.7(5)
O8 C21 N3 120.6(5)
O8 C21 C20 120.1(5)
N3 C21 C20 119.3(6)
O10 C22 C27 125.5(6)
O10 C22 C23 116.6(6)
C27 C22 C23 117.9(7)
C24 C23 C22 121.1(7)
C24 C23 H23 119.5
C22 C23 H23 119.5
C23 C24 C25 121.8(8)
C23 C24 H24 119.1
C25 C24 H24 119.1
C26 C25 C24 117.5(9)
C26 C25 H25 121.3
C24 C25 H25 121.3
C25 C26 C27 122.3(7)
C25 C26 H26 118.9
C27 C26 H26 118.9
C26 C27 C22 119.3(6)
C26 C27 C28 117.8(6)
C22 C27 C28 122.9(6)
O11 C28 N4 120.8(5)
O11 C28 C27 119.6(6)
N4 C28 C27 119.6(5)
O14 C29A O13 122.8(5)
O14 C29A C30A 118.0(6)
O13 C29A C30A 119.2(6)
C29A C30A H30A 109.5
C29A C30A H30B 109.5
H30A C30A H30B 109.5
C29A C30A H30C 109.5
H30A C30A H30C 109.5
H30B C30A H30C 109.5
O14 C29 O13 122.8(5)
O14 C29 C30 118.0(6)
O13 C29 C30 119.2(6)
C35 C30 C31 116.6(7)
C35 C30 C29 123.4(7)
C31 C30 C29 119.9(6)
O15 C31 C30 121.5(8)
O15 C31 C32 118.5(9)
C30 C31 C32 120.0(9)
C31 O15 H15 109.5
C33 C32 C31 121.3(9)
C33 C32 H32 119.3
C31 C32 H32 119.3
C32 C33 C34 119.4(10)
C32 C33 H33 120.3
C34 C33 H33 120.3
C35 C34 C33 120.3(10)
C35 C34 H34 119.9
C33 C34 H34 119.9
C34 C35 C30 122.3(9)
C34 C35 H35 118.9
C30 C35 H35 118.9
O16 C36 O17 122.9(6)
O16 C36 C37 119.3(5)
O17 C36 C37 117.7(5)
C38 C37 C42 118.1(6)
C38 C37 C36 120.6(6)
C42 C37 C36 121.3(5)
O18 C38 C37 121.7(6)
O18 C38 C39 118.8(6)
C37 C38 C39 119.5(7)
C38 O18 H18A 109.5
C40 C39 C38 120.2(7)
C40 C39 H39 119.9
C38 C39 H39 119.9
C39 C40 C41 121.0(7)
C39 C40 H40 119.5
C41 C40 H40 119.5
C40 C41 C42 119.9(8)
C40 C41 H41 120.0
C42 C41 H41 120.0
C41 C42 C37 121.2(7)
C41 C42 H42 119.4
C37 C42 H42 119.4
O20 C43 O19 123.1(6)
O20 C43 C44 119.5(5)
O19 C43 C44 117.4(6)
C49 C44 C45 119.3(6)
C49 C44 C43 119.5(6)
C45 C44 C43 121.2(6)
O21 C45 C44 123.0(6)
O21 C45 C46 116.9(6)
C44 C45 C46 120.1(7)
C47 C46 C45 118.9(7)
C47 C46 H46 120.5
C45 C46 H46 120.5
C48 C47 C46 121.4(7)
C48 C47 H47 119.3
C46 C47 H47 119.3
C47 C48 C49 120.1(8)
C47 C48 H48 119.9
C49 C48 H48 119.9
C48 C49 C44 120.2(7)
C48 C49 H49 119.9
C44 C49 H49 119.9
O22 C50 O23 123.8(5)
O22 C50 C51 117.9(5)
O23 C50 C51 118.3(6)
C52 C51 C56 119.3(6)
C52 C51 C50 121.0(7)
C56 C51 C50 119.7(6)
O24 C52 C51 122.9(6)
O24 C52 C53 117.6(8)
C51 C52 C53 119.6(9)
C54 C53 C52 120.0(9)
C54 C53 H53 120.0
C52 C53 H53 120.0
C53 C54 C55 121.5(7)
C53 C54 H54 119.3
C55 C54 H54 119.3
C56 C55 C54 118.2(9)
C56 C55 H55 120.9
C54 C55 H55 120.9
C55 C56 C51 121.4(8)
C55 C56 H56 119.3
C51 C56 H56 119.3
O30 C60 N6 125.3(7)
O30 C60 H60 117.3
N6 C60 H60 117.3
N6 C61 H61A 109.5
N6 C61 H61B 109.5
H61A C61 H61B 109.5
N6 C61 H61C 109.5
H61A C61 H61C 109.5
H61B C61 H61C 109.5
N6 C62 H62A 109.5
N6 C62 H62B 109.5
H62A C62 H62B 109.5
N6 C62 H62C 109.5
H62A C62 H62C 109.5
H62B C62 H62C 109.5
O27 C66 N8 126.4(9)
O27 C66 H66 116.8
N8 C66 H66 116.8
N8 C67 H67A 109.5
N8 C67 H67B 109.5
H67A C67 H67B 109.5
N8 C67 H67C 109.5
H67A C67 H67C 109.5
H67B C67 H67C 109.5
N8 C68 H68A 109.5
N8 C68 H68B 109.5
H68A C68 H68B 109.5
N8 C68 H68C 109.5
H68A C68 H68C 109.5
H68B C68 H68C 109.5
O32 C69 N9 126.0(9)
O32 C69 H69 117.0
N9 C69 H69 117.0
N9 C70 H70A 109.5
N9 C70 H70B 109.5
H70A C70 H70B 109.5
N9 C70 H70C 109.5
H70A C70 H70C 109.5
H70B C70 H70C 109.5
N9 C71 H71A 109.5
N9 C71 H71B 109.5
H71A C71 H71B 109.5
N9 C71 H71C 109.5
H71A C71 H71C 109.5
H71B C71 H71C 109.5
C7 N1 O3 112.9(5)
C7 N1 Mn1 130.2(4)
O3 N1 Mn1 115.4(3)
C14 N2 O6 112.5(5)
C14 N2 Mn2 131.2(4)
O6 N2 Mn2 115.9(4)
C21 N3 O9 112.1(5)
C21 N3 Mn3 130.8(4)
O9 N3 Mn3 116.2(3)
C28 N4 O12 112.5(4)
C28 N4 Mn4 130.3(4)
O12 N4 Mn4 116.1(3)
C60 N6 C62 120.7(6)
C60 N6 C61 121.0(7)
C62 N6 C61 118.1(7)
C66 N8 C68 123.0(10)
C66 N8 C67 117.9(9)
C68 N8 C67 119.0(9)
C69 N9 C70 120.9(9)
C69 N9 C71 121.5(9)
C70 N9 C71 117.6(9)
C1 O1 Mn1 130.2(4)
C7 O2 Mn2 112.1(3)
N1 O3 Mn2 113.0(3)
N1 O3 Dy1 119.6(3)
Mn2 O3 Dy1 120.83(18)
N1 O3 K1 107.5(3)
Mn2 O3 K1 98.73(15)
Dy1 O3 K1 89.97(11)
C8 O4 Mn2 131.0(4)
C14 O5 Mn3 111.9(4)
N2 O6 Mn3 112.1(3)
N2 O6 Dy1 122.2(3)
Mn3 O6 Dy1 120.03(17)
N2 O6 K1 100.8(3)
Mn3 O6 K1 99.13(16)
Dy1 O6 K1 94.14(14)
C15 O7 Mn3 130.8(4)
C21 O8 Mn4 112.4(3)
N3 O9 Mn4 113.3(3)
N3 O9 Dy1 121.0(3)
Mn4 O9 Dy1 120.67(18)
N3 O9 K1 98.3(3)
Mn4 O9 K1 101.95(15)
Dy1 O9 K1 92.58(11)
C22 O10 Mn4 129.9(4)
C28 O11 Mn1 112.2(4)
N4 O12 Mn1 113.1(3)
N4 O12 Dy1 121.0(3)
Mn1 O12 Dy1 120.29(17)
N4 O12 K1 101.5(3)
Mn1 O12 K1 103.46(16)
Dy1 O12 K1 89.18(13)
C29 O13 Mn1 125.1(4)
C29A O13 Mn1 125.1(4)
C29 O14 Dy1 142.0(4)
C29A O14 Dy1 142.0(4)
C36 O16 Mn2 125.6(4)
C36 O17 Dy1 137.1(4)
C43 O19 Mn3 125.7(4)
C43 O20 Dy1 141.3(4)
C45 O21 H21A 109.5
C50 O22 Mn4 124.7(4)
C50 O23 Dy1 141.1(4)
C52 O24 H24A 109.5
Mn1 O25 K1 102.02(16)
Mn1 O25 H25A 136(5)
K1 O25 H25A 65(5)
Mn1 O25 H25B 123(5)
K1 O25 H25B 101(6)
H25A O25 H25B 101(7)
Mn2 O26 K1 99.09(15)
Mn2 O26 H26A 112(5)
K1 O26 H26A 97(6)
Mn2 O26 H26B 118(5)
K1 O26 H26B 112(5)
H26A O26 H26B 115(7)
C66 O27 Mn3 110.3(5)
C66 O27 K1 151.7(5)
Mn3 O27 K1 95.87(15)
Mn4 O28 K1 98.72(16)
Mn4 O28 H28A 125(6)
K1 O28 H28A 104(6)
Mn4 O28 H28B 117(5)
K1 O28 H28B 115(6)
H28A O28 H28B 98(7)
O31 C63 N7 126.9(9)
O31 C63 H63A 116.5
N7 C63 H63A 116.5
C63 N7 C65 119.7(10)
C63 N7 C64 121.2(10)
C65 N7 C64 118.3(11)
N7 C64 H64A 109.5
N7 C64 H64B 109.5
H64A C64 H64B 109.5
N7 C64 H64C 109.5
H64A C64 H64C 109.5
H64B C64 H64C 109.5
N7 C65 H65A 109.5
N7 C65 H65B 109.5
H65A C65 H65B 109.5
N7 C65 H65C 109.5
H65A C65 H65C 109.5
H65B C65 H65C 109.5
O33 C72 N10 123.5(16)
O33 C72 H72 118.3
N10 C72 H72 118.3
C72 N10 C74 107.4(15)
C72 N10 C73 121.8(12)
C74 N10 C73 129.4(16)
N10 C73 H73A 109.5
N10 C73 H73B 109.5
H73A C73 H73B 109.5
N10 C73 H73C 109.5
H73A C73 H73C 109.5
H73B C73 H73C 109.5
N10 C74 H74A 109.5
N10 C74 H74B 109.5
H74A C74 H74B 109.5
N10 C74 H74C 109.5
H74A C74 H74C 109.5
H74B C74 H74C 109.5
C75 O29A K1 128.3(6)
O29A C75 N11 127.4(11)
O29A C75 H75 116.3
N11 C75 H75 116.3
C75 N11 C77 120.9(10)
C75 N11 C76 117.6(11)
C77 N11 C76 120.9(11)
N11 C76 H76A 109.5
N11 C76 H76B 109.5
H76A C76 H76B 109.5
N11 C76 H76C 109.5
H76A C76 H76C 109.5
H76B C76 H76C 109.5
N11 C77 H77A 109.5
N11 C77 H77B 109.5
H77A C77 H77B 109.5
N11 C77 H77C 109.5
H77A C77 H77C 109.5
H77B C77 H77C 109.5

loop_
_geom_bond_atom_site_label_1
_geom_bond_atom_site_label_2
_geom_bond_distance
K1 O27 2.694(5)
K1 O29A 2.739(7)
K1 O29 2.739(7)
K1 O28 2.740(5)
K1 O26 2.742(5)
K1 O25 2.839(5)
K1 O6 2.922(5)
K1 O9 2.969(4)
K1 O3 3.066(4)
K1 O12 3.123(5)
K1 Mn3 3.7408(17)
K1 Mn4 3.8471(15)
K1 H25A 2.59(8)
K1 H26A 2.99(8)
K1 H28A 3.08(8)
Dy1 O14 2.269(4)
Dy1 O17 2.275(4)
Dy1 O23 2.281(4)
Dy1 O20 2.287(4)
Dy1 O6 2.393(4)
Dy1 O12 2.395(4)
Dy1 O9 2.411(3)
Dy1 O3 2.426(4)
Mn1 O1 1.853(4)
Mn1 O12 1.916(4)
Mn1 O11 1.956(4)
Mn1 N1 1.966(5)
Mn1 O13 2.184(4)
Mn1 O25 2.325(5)
Mn2 O4 1.853(5)
Mn2 O3 1.908(4)
Mn2 O2 1.953(4)
Mn2 N2 1.973(5)
Mn2 O16 2.224(5)
Mn2 O26 2.302(5)
Mn3 O7 1.842(4)
Mn3 O6 1.918(4)
Mn3 O5 1.943(5)
Mn3 N3 1.954(5)
Mn3 O19 2.174(4)
Mn3 O27 2.334(5)
Mn4 O10 1.851(5)
Mn4 O9 1.908(4)
Mn4 O8 1.958(4)
Mn4 N4 1.969(5)
Mn4 O22 2.202(4)
Mn4 O28 2.317(5)
C1 O1 1.321(7)
C1 C2 1.412(8)
C1 C6 1.416(9)
C2 C3 1.382(8)
C2 H2 0.9500
C3 C4 1.377(10)
C3 H3 0.9500
C4 C5 1.387(9)
C4 H4 0.9500
C5 C6 1.402(7)
C5 H5 0.9500
C6 C7 1.464(8)
C7 O2 1.301(7)
C7 N1 1.311(7)
C8 O4 1.311(9)
C8 C9 1.397(10)
C8 C13 1.416(10)
C9 C10 1.375(12)
C9 H9 0.9500
C10 C11 1.388(13)
C10 H10 0.9500
C11 C12 1.393(12)
C11 H11 0.9500
C12 C13 1.400(10)
C12 H12 0.9500
C13 C14 1.473(9)
C14 O5 1.294(7)
C14 N2 1.310(8)
C15 O7 1.330(8)
C15 C16 1.401(9)
C15 C20 1.412(10)
C16 C17 1.391(11)
C16 H16 0.9500
C17 C18 1.386(13)
C17 H17 0.9500
C18 C19 1.378(10)
C18 H18 0.9500
C19 C20 1.389(9)
C19 H19 0.9500
C20 C21 1.471(8)
C21 O8 1.286(8)
C21 N3 1.317(7)
C22 O10 1.319(9)
C22 C27 1.401(9)
C22 C23 1.404(10)
C23 C24 1.359(14)
C23 H23 0.9500
C24 C25 1.387(13)
C24 H24 0.9500
C25 C26 1.375(11)
C25 H25 0.9500
C26 C27 1.393(11)
C26 H26 0.9500
C27 C28 1.472(8)
C28 O11 1.295(7)
C28 N4 1.309(8)
C29A O14 1.260(8)
C29A O13 1.276(8)
C29A C30A 1.490(8)
C30A H30A 0.9800
C30A H30B 0.9800
C30A H30C 0.9800
C29 O14 1.260(8)
C29 O13 1.276(8)
C29 C30 1.490(8)
C30 C35 1.417(11)
C30 C31 1.420(10)
C31 O15 1.326(12)
C31 C32 1.423(12)
O15 H15 0.8400
C32 C33 1.372(14)
C32 H32 0.9500
C33 C34 1.394(14)
C33 H33 0.9500
C34 C35 1.387(13)
C34 H34 0.9500
C35 H35 0.9500
C36 O16 1.243(8)
C36 O17 1.266(7)
C36 C37 1.489(8)
C37 C38 1.411(8)
C37 C42 1.412(9)
C38 O18 1.319(9)
C38 C39 1.426(10)
O18 H18A 0.8400
C39 C40 1.368(12)
C39 H39 0.9500
C40 C41 1.383(12)
C40 H40 0.9500
C41 C42 1.388(10)
C41 H41 0.9500
C42 H42 0.9500
C43 O20 1.262(8)
C43 O19 1.267(7)
C43 C44 1.488(8)
C44 C49 1.398(10)
C44 C45 1.400(9)
C45 O21 1.337(9)
C45 C46 1.403(9)
C46 C47 1.381(12)
C46 H46 0.9500
C47 C48 1.377(12)
C47 H47 0.9500
C48 C49 1.378(10)
C48 H48 0.9500
C49 H49 0.9500
C50 O22 1.268(8)
C50 O23 1.271(7)
C50 C51 1.494(8)
C51 C52 1.390(10)
C51 C56 1.396(11)
C52 O24 1.351(11)
C52 C53 1.396(10)
C53 C54 1.371(15)
C53 H53 0.9500
C54 C55 1.391(14)
C54 H54 0.9500
C55 C56 1.383(9)
C55 H55 0.9500
C56 H56 0.9500
C60 O30 1.247(8)
C60 N6 1.318(9)
C60 H60 0.9500
C61 N6 1.446(9)
C61 H61A 0.9800
C61 H61B 0.9800
C61 H61C 0.9800
C62 N6 1.432(10)
C62 H62A 0.9800
C62 H62B 0.9800
C62 H62C 0.9800
C66 O27 1.211(9)
C66 N8 1.311(11)
C66 H66 0.9500
C67 N8 1.522(16)
C67 H67A 0.9800
C67 H67B 0.9800
C67 H67C 0.9800
C68 N8 1.431(14)
C68 H68A 0.9800
C68 H68B 0.9800
C68 H68C 0.9800
C69 O32 1.238(12)
C69 N9 1.320(11)
C69 H69 0.9500
C70 N9 1.430(12)
C70 H70A 0.9800
C70 H70B 0.9800
C70 H70C 0.9800
C71 N9 1.465(14)
C71 H71A 0.9800
C71 H71B 0.9800
C71 H71C 0.9800
N1 O3 1.412(6)
N2 O6 1.418(6)
N3 O9 1.419(6)
N4 O12 1.411(5)
O21 H21A 0.8400
O24 H24A 0.8400
O25 H25A 0.89(3)
O25 H25B 0.88(3)
O26 H26A 0.89(3)
O26 H26B 0.90(3)
O28 H28A 0.91(3)
O28 H28B 0.91(3)
O31 C63 1.222(11)
C63 N7 1.324(12)
C63 H63A 0.9500
N7 C65 1.424(15)
N7 C64 1.426(13)
C64 H64A 0.9800
C64 H64B 0.9800
C64 H64C 0.9800
C65 H65A 0.9800
C65 H65B 0.9800
C65 H65C 0.9800
O33 C72 1.198(16)
C72 N10 1.338(18)
C72 H72 0.9500
N10 C74 1.352(18)
N10 C73 1.452(15)
C73 H73A 0.9800
C73 H73B 0.9800
C73 H73C 0.9800
C74 H74A 0.9800
C74 H74B 0.9800
C74 H74C 0.9800
O29A C75 1.242(14)
C75 N11 1.352(16)
C75 H75 0.9500
N11 C77 1.423(18)
N11 C76 1.475(16)
C76 H76A 0.9800
C76 H76B 0.9800
C76 H76C 0.9800
C77 H77A 0.9800
C77 H77B 0.9800
C77 H77C 0.9800

loop_
_geom_hbond_atom_site_label_D
_geom_hbond_atom_site_label_H
_geom_hbond_atom_site_label_A
_geom_hbond_distance_DH
_geom_hbond_distance_HA
_geom_hbond_distance_DA
_geom_hbond_angle_DHA
_geom_hbond_site_symmetry_A
O15 H15 O13 0.84 1.83 2.573(10) 147.0 .
O18 H18A O16 0.84 1.82 2.569(7) 147.4 .
O21 H21A O19 0.84 1.82 2.560(7) 145.6 .
O24 H24A O22 0.84 1.83 2.567(6) 145.5 .
O25 H25B O30 0.88(3) 1.96(4) 2.781(7) 155(8) 2_565
O26 H26B O31 0.90(3) 1.81(3) 2.705(8) 174(8) 4_465
O28 H28A O32 0.91(3) 1.95(5) 2.788(8) 151(8) 4_465
O28 H28B O33 0.91(3) 1.89(4) 2.751(14) 158(8) .
O28 H28B O35 0.91(3) 1.88(5) 2.710(11) 151(8) .

loop_
_geom_torsion_atom_site_label_1
_geom_torsion_atom_site_label_2
_geom_torsion_atom_site_label_3
_geom_torsion_atom_site_label_4
_geom_torsion
O1 C1 C2 C3 -178.7(6)
C6 C1 C2 C3 -0.4(8)
C1 C2 C3 C4 0.5(9)
C2 C3 C4 C5 0.0(10)
C3 C4 C5 C6 -0.5(9)
C4 C5 C6 C1 0.6(9)
C4 C5 C6 C7 -179.2(5)
O1 C1 C6 C5 178.0(5)
C2 C1 C6 C5 -0.2(8)
O1 C1 C6 C7 -2.1(8)
C2 C1 C6 C7 179.7(5)
C5 C6 C7 O2 -7.7(8)
C1 C6 C7 O2 172.4(5)
C5 C6 C7 N1 170.7(5)
C1 C6 C7 N1 -9.2(8)
O4 C8 C9 C10 -179.5(9)
C13 C8 C9 C10 0.6(14)
C8 C9 C10 C11 3.6(17)
C9 C10 C11 C12 -4.3(17)
C10 C11 C12 C13 1.0(16)
C11 C12 C13 C8 3.2(14)
C11 C12 C13 C14 -176.1(8)
O4 C8 C13 C12 176.2(8)
C9 C8 C13 C12 -3.9(12)
O4 C8 C13 C14 -4.6(13)
C9 C8 C13 C14 175.4(8)
C12 C13 C14 O5 -0.2(11)
C8 C13 C14 O5 -179.5(7)
C12 C13 C14 N2 178.0(7)
C8 C13 C14 N2 -1.3(11)
O7 C15 C16 C17 177.4(6)
C20 C15 C16 C17 -2.3(10)
C15 C16 C17 C18 1.3(11)
C16 C17 C18 C19 0.6(12)
C17 C18 C19 C20 -1.7(11)
C18 C19 C20 C15 0.7(10)
C18 C19 C20 C21 -178.2(6)
O7 C15 C20 C19 -178.4(6)
C16 C15 C20 C19 1.3(9)
O7 C15 C20 C21 0.5(9)
C16 C15 C20 C21 -179.8(6)
C19 C20 C21 O8 -4.8(8)
C15 C20 C21 O8 176.3(5)
C19 C20 C21 N3 173.4(5)
C15 C20 C21 N3 -5.5(8)
O10 C22 C23 C24 -179.9(11)
C27 C22 C23 C24 -2.1(17)
C22 C23 C24 C25 1(2)
C23 C24 C25 C26 3(2)
C24 C25 C26 C27 -6.1(18)
C25 C26 C27 C22 4.8(14)
C25 C26 C27 C28 -175.3(10)
O10 C22 C27 C26 177.0(8)
C23 C22 C27 C26 -0.6(13)
O10 C22 C27 C28 -2.9(13)
C23 C22 C27 C28 179.6(8)
C26 C27 C28 O11 -5.0(10)
C22 C27 C28 O11 174.8(7)
C26 C27 C28 N4 173.7(7)
C22 C27 C28 N4 -6.4(11)
O14 C29 C30 C35 -14.6(12)
O13 C29 C30 C35 167.7(9)
O14 C29 C30 C31 160.7(8)
O13 C29 C30 C31 -17.0(11)
C35 C30 C31 O15 177.2(12)
C29 C30 C31 O15 1.6(16)
C35 C30 C31 C32 -1.6(17)
C29 C30 C31 C32 -177.2(9)
O15 C31 C32 C33 -179.0(13)
C30 C31 C32 C33 -0.2(19)
C31 C32 C33 C34 1(2)
C32 C33 C34 C35 1(3)
C33 C34 C35 C30 -3(3)
C31 C30 C35 C34 3(2)
C29 C30 C35 C34 178.4(13)
O16 C36 C37 C38 -9.3(9)
O17 C36 C37 C38 172.1(6)
O16 C36 C37 C42 171.2(6)
O17 C36 C37 C42 -7.3(9)
C42 C37 C38 O18 -179.1(7)
C36 C37 C38 O18 1.4(11)
C42 C37 C38 C39 0.4(10)
C36 C37 C38 C39 -179.1(6)
O18 C38 C39 C40 -179.4(8)
C37 C38 C39 C40 1.0(12)
C38 C39 C40 C41 -2.3(13)
C39 C40 C41 C42 2.1(14)
C40 C41 C42 C37 -0.6(13)
C38 C37 C42 C41 -0.6(11)
C36 C37 C42 C41 178.9(7)
O20 C43 C44 C49 -7.2(8)
O19 C43 C44 C49 174.4(5)
O20 C43 C44 C45 173.4(5)
O19 C43 C44 C45 -5.1(8)
C49 C44 C45 O21 -179.6(6)
C43 C44 C45 O21 -0.1(9)
C49 C44 C45 C46 -0.7(9)
C43 C44 C45 C46 178.7(5)
O21 C45 C46 C47 179.6(6)
C44 C45 C46 C47 0.7(9)
C45 C46 C47 C48 -0.4(11)
C46 C47 C48 C49 0.2(12)
C47 C48 C49 C44 -0.2(12)
C45 C44 C49 C48 0.4(10)
C43 C44 C49 C48 -179.0(6)
O22 C50 C51 C52 -8.3(9)
O23 C50 C51 C52 170.3(6)
O22 C50 C51 C56 169.9(6)
O23 C50 C51 C56 -11.5(9)
C56 C51 C52 O24 -179.2(6)
C50 C51 C52 O24 -1.0(10)
C56 C51 C52 C53 0.8(10)
C50 C51 C52 C53 179.0(6)
O24 C52 C53 C54 178.8(7)
C51 C52 C53 C54 -1.2(11)
C52 C53 C54 C55 0.5(12)
C53 C54 C55 C56 0.7(12)
C54 C55 C56 C51 -1.2(10)
C52 C51 C56 C55 0.4(10)
C50 C51 C56 C55 -177.8(6)
O2 C7 N1 O3 -2.1(7)
C6 C7 N1 O3 179.5(4)
O2 C7 N1 Mn1 -167.3(4)
C6 C7 N1 Mn1 14.3(8)
O5 C14 N2 O6 -1.3(9)
C13 C14 N2 O6 -179.5(6)
O5 C14 N2 Mn2 -173.7(5)
C13 C14 N2 Mn2 8.1(10)
O8 C21 N3 O9 -2.6(7)
C20 C21 N3 O9 179.2(4)
O8 C21 N3 Mn3 -170.9(4)
C20 C21 N3 Mn3 10.9(8)
O11 C28 N4 O12 -0.8(8)
C27 C28 N4 O12 -179.5(5)
O11 C28 N4 Mn4 -168.2(4)
C27 C28 N4 Mn4 13.0(9)
O30 C60 N6 C62 -2.2(11)
O30 C60 N6 C61 -177.7(7)
O27 C66 N8 C68 170.5(11)
O27 C66 N8 C67 -5.8(17)
O32 C69 N9 C70 -0.5(17)
O32 C69 N9 C71 -178.7(10)
C2 C1 O1 Mn1 -173.2(4)
C6 C1 O1 Mn1 8.6(9)
O11 Mn1 O1 C1 -176.8(5)
N1 Mn1 O1 C1 -3.9(5)
O13 Mn1 O1 C1 92.3(5)
O25 Mn1 O1 C1 -90.5(5)
K1 Mn1 O1 C1 -65.4(6)
N1 C7 O2 Mn2 5.1(6)
C6 C7 O2 Mn2 -176.4(4)
C7 N1 O3 Mn2 -2.2(5)
Mn1 N1 O3 Mn2 165.4(2)
C7 N1 O3 Dy1 149.7(4)
Mn1 N1 O3 Dy1 -42.8(4)
C7 N1 O3 K1 -110.0(4)
Mn1 N1 O3 K1 57.5(3)
C9 C8 O4 Mn2 -176.4(6)
C13 C8 O4 Mn2 3.5(12)
O2 Mn2 O4 C8 -173.2(7)
N2 Mn2 O4 C8 1.4(7)
O16 Mn2 O4 C8 99.4(7)
O26 Mn2 O4 C8 -85.6(7)
K1 Mn2 O4 C8 -55.6(7)
N2 C14 O5 Mn3 7.5(8)
C13 C14 O5 Mn3 -174.3(5)
C14 N2 O6 Mn3 -5.7(6)
Mn2 N2 O6 Mn3 168.0(2)
C14 N2 O6 Dy1 147.8(4)
Mn2 N2 O6 Dy1 -38.5(5)
C14 N2 O6 K1 -110.3(5)
Mn2 N2 O6 K1 63.4(4)
C16 C15 O7 Mn3 179.6(5)
C20 C15 O7 Mn3 -0.7(9)
O5 Mn3 O7 C15 -169.0(5)
N3 Mn3 O7 C15 3.7(5)
O19 Mn3 O7 C15 101.5(5)
O27 Mn3 O7 C15 -85.6(5)
K1 Mn3 O7 C15 -57.9(6)
N3 C21 O8 Mn4 6.4(7)
C20 C21 O8 Mn4 -175.5(4)
C21 N3 O9 Mn4 -2.6(5)
Mn3 N3 O9 Mn4 167.5(2)
C21 N3 O9 Dy1 152.4(4)
Mn3 N3 O9 Dy1 -37.4(4)
C21 N3 O9 K1 -109.5(4)
Mn3 N3 O9 K1 60.7(3)
C27 C22 O10 Mn4 5.7(12)
C23 C22 O10 Mn4 -176.8(7)
O8 Mn4 O10 C22 -173.4(6)
N4 Mn4 O10 C22 -0.5(7)
O22 Mn4 O10 C22 96.1(7)
O28 Mn4 O10 C22 -87.8(7)
K1 Mn4 O10 C22 -65.0(7)
N4 C28 O11 Mn1 4.6(7)
C27 C28 O11 Mn1 -176.7(5)
C28 N4 O12 Mn1 -3.5(6)
Mn4 N4 O12 Mn1 165.9(2)
C28 N4 O12 Dy1 150.3(4)
Mn4 N4 O12 Dy1 -40.3(5)
C28 N4 O12 K1 -113.7(4)
Mn4 N4 O12 K1 55.7(3)
O14 C29 O13 Mn1 6.0(8)
C30 C29 O13 Mn1 -176.3(4)
O14 C29A O13 Mn1 6.0(8)
C30A C29A O13 Mn1 -176.3(4)
O13 C29 O14 Dy1 -48.9(9)
C30 C29 O14 Dy1 133.4(6)
O13 C29A O14 Dy1 -48.9(9)
C30A C29A O14 Dy1 133.4(6)
O17 C36 O16 Mn2 14.2(9)
C37 C36 O16 Mn2 -164.3(4)
O16 C36 O17 Dy1 -60.6(9)
C37 C36 O17 Dy1 117.9(6)
O20 C43 O19 Mn3 7.4(8)
C44 C43 O19 Mn3 -174.3(3)
O19 C43 O20 Dy1 -47.9(9)
C44 C43 O20 Dy1 133.8(5)
O23 C50 O22 Mn4 5.9(9)
C51 C50 O22 Mn4 -175.6(4)
O22 C50 O23 Dy1 -49.0(10)
C51 C50 O23 Dy1 132.5(6)
N8 C66 O27 Mn3 -168.4(9)
N8 C66 O27 K1 -12(2)
O31 C63 N7 C65 7(2)
O31 C63 N7 C64 177.1(12)
O33 C72 N10 C74 13(2)
O33 C72 N10 C73 179.9(15)
K1 O29A C75 N11 -121.5(10)
O29A C75 N11 C77 174.1(11)
O29A C75 N11 C76 2.6(18)
